data_1566410
loop_
_publ_author_name
'Wu, Wen-Biao'
'Mu, Bo-Shuai'
'Yu, Jin-Sheng'
'Zhou, Jian'

_publ_section_title
;
 Me2(CH2=CH)SiCN: a bifunctional ethylene equivalent for Diels-Alder
 reaction based controllable tandem synthesis
;
_journal_name_full 'Chemical Science'
_journal_paper_doi 10.1039/D2SC00147K
_journal_year 2022
_chemical_formula_moiety 'C16 H18 O'
_chemical_formula_sum 'C16 H18 O'
_chemical_formula_weight 226.30
_space_group_crystal_system monoclinic
_space_group_IT_number 14
_space_group_name_Hall '-P 2yn'
_space_group_name_H-M_alt 'P 1 21/n 1'
_atom_sites_solution_hydrogens geom
_atom_sites_solution_primary dual
_audit_creation_date 2019-06-10
_audit_creation_method
;
Olex2 1.2
(compiled 2018.05.29 svn.r3508 for OlexSys, GUI svn.r5506)
;
_audit_update_record
;
2019-06-10 deposited with the CCDC.	2022-02-24 downloaded from the CCDC.
;
_cell_angle_alpha 90
_cell_angle_beta 94.1790(10)
_cell_angle_gamma 90
_cell_formula_units_Z 4
_cell_length_a 7.27630(10)
_cell_length_b 13.18790(10)
_cell_length_c 12.60950(10)
_cell_measurement_reflns_used 17005
_cell_measurement_temperature 293(2)
_cell_measurement_theta_max 74.0780
_cell_measurement_theta_min 4.8500
_cell_volume 1206.78(2)
_computing_cell_refinement 'CrysAlisPro 1.171.39.32a (Rigaku OD, 2017)'
_computing_data_collection 'CrysAlisPro 1.171.39.32a (Rigaku OD, 2017)'
_computing_data_reduction 'CrysAlisPro 1.171.39.32a (Rigaku OD, 2017)'
_computing_molecular_graphics 'Olex2 (Dolomanov et al., 2009)'
_computing_publication_material 'Olex2 (Dolomanov et al., 2009)'
_computing_structure_refinement 'ShelXL (Sheldrick, 2015)'
_computing_structure_solution 'ShelXT (Sheldrick, 2015)'
_diffrn_ambient_temperature 293(2)
_diffrn_detector 'CCD plate'
_diffrn_measured_fraction_theta_full 0.994
_diffrn_measured_fraction_theta_max 0.989
_diffrn_measurement_details
;
List of Runs (angles in degrees, time in seconds):

  # Type    Start    End  Width  t~exp~   \w     \q     \k     \f   Frames
#--------------------------------------------------------------------------
  1  \w     44.00  70.00   1.00    1.00    --    0.00  57.00  90.00   26
  2  \w    -17.00  62.00   1.00    1.00    --    0.00  38.00  60.00   79
  3  \w     64.00  89.00   1.00    1.00    --    0.00  57.00-180.00   25
  4  \w    -18.00  89.00   1.00    1.00    --    0.00  38.00 -90.00  107
  5  \w    -19.00  32.00   1.00    1.00    --    0.00  38.00 -30.00   51
  6  \w    -89.00 -37.00   1.00    1.00    --    0.00 -57.00 150.00   52
  7  \w     57.00  82.00   1.00    1.00    --    0.00  77.00  90.00   25
  8  \w      8.00  47.00   1.00    1.00    --    0.00  77.00  90.00   39
  9  \w     10.00  37.00   1.00    1.00    --    0.00  57.00  90.00   27
 10  \w    -29.00  23.00   1.00    1.00    --    0.00 -57.00 150.00   52
 11  \w    -23.00  24.00   1.00    1.00    --    0.00  57.00-180.00   47
 12  \w     29.00  57.00   1.00    1.00    --    0.00  57.00-180.00   28
 13  \w     41.00  83.00   1.00    1.00    --    0.00  38.00 -30.00   42
 14  \w     49.00 118.00   1.00    1.00    --   95.80 -82.00  60.00   69
 15  \w     71.00 181.00   1.00    1.00    --   95.80  61.00   0.00  110
 16  \w     71.00 164.00   1.00    1.00    --   95.80  61.00  30.00   93
 17  \w    116.00 184.00   1.00    1.00    --   95.80  45.00 120.00   68
 18  \w     75.00 112.00   1.00    1.00    --   95.80  45.00 120.00   37
 19  \w     63.00 185.00   1.00    1.00    --   95.80  82.00-150.00  122
 20  \w     68.00 148.00   1.00    1.00    --   95.80  68.00  63.11   80
 21  \w     75.00 103.00   1.00    1.00    --   95.80  45.00   0.00   28
 22  \w     71.00 156.00   1.00    1.00    --   95.80  61.00 -90.00   85
 23  \w    108.00 134.00   1.00    1.00    --   95.80  45.00   0.00   26
 24  \w     65.00  92.00   1.00    1.00    --   95.80  77.00 150.00   27
 25  \w     65.00 100.00   1.00    1.00    --   95.80  77.00 -90.00   35
 26  \w    143.00 174.00   1.00    1.00    --   95.80  45.00-150.00   31
 27  \w     60.00  86.00   1.00    1.00    --   95.80 -77.00-150.00   26
 28  \w     63.00  88.00   1.00    1.00    --   95.80  82.00 120.00   25
 29  \w     99.00 125.00   1.00    1.00    --   95.80  82.00  30.00   26
 30  \w     65.00  90.00   1.00    1.00    --   95.80  77.00   0.00   25
 31  \w     63.00  89.00   1.00    1.00    --   95.80  82.00  30.00   26
 32  \w      7.00  46.00   1.00    1.00    --   95.80 -77.00-150.00   39
 33  \w     63.00  98.00   1.00    1.00    --   95.80  82.00 -60.00   35
 34  \w     65.00  91.00   1.00    1.00    --   95.80  77.00 -30.00   26
 35  \w    118.00 177.00   1.00    1.00    --   95.80  82.00-180.00   59
 36  \w     65.00  90.00   1.00    1.00    --   95.80  77.00-180.00   25
 37  \w     63.00  88.00   1.00    1.00    --   95.80  82.00-180.00   25
 38  \w     65.00  90.00   1.00    1.00    --   95.80  77.00  30.00   25
 39  \w     63.00  88.00   1.00    1.00    --   95.80  82.00  60.00   25
 40  \w     97.00 122.00   1.00    1.00    --   95.80  82.00  60.00   25
 41  \w    122.00 147.00   1.00    1.00    --   95.80  77.00-120.00   25
 42  \w     64.00  91.00   1.00    1.00    --   95.80  82.00  90.00   27
 43  \w     75.00 160.00   1.00    1.00    --   95.80  45.00-180.00   85
 44  \w     11.00 107.00   1.00    1.00    --   95.80 -61.00 -90.00   96
 45  \w     65.00  91.00   1.00    1.00    --   95.80  77.00-150.00   26
 46  \w     65.00  90.00   1.00    1.00    --   95.80  77.00  90.00   25
 47  \w     57.00 123.00   1.00    1.00    --   95.80 -77.00  90.00   66
 48  \w     74.00 101.00   1.00    1.00    --   95.80  61.00-150.00   27
 49  \w     75.00 158.00   1.00    1.00    --   95.80  45.00 150.00   83
 50  \w      9.00 128.00   1.00    1.00    --   95.80 -82.00 -90.00  119
 51  \w      6.00 115.00   1.00    1.00    --   95.80 -82.00 150.00  109
 52  \w     75.00 100.00   1.00    1.00    --   95.80  45.00-150.00   25
 53  \w     65.00  97.00   1.00    1.00    --   95.80  77.00-120.00   32
 54  \w     64.00  90.00   1.00    1.00    --   95.80  82.00 150.00   26
 55  \w     67.00 179.00   1.00    1.00    --   95.80  72.00 -65.32  112
 56  \w    148.00 185.00   1.00    1.00    --   95.80  53.00 153.40   37
 57  \w     93.00 119.00   1.00    1.00    --   95.80 -82.00 -30.00   26
 58  \w     73.00  99.00   1.00    1.00    --   95.80  53.00 153.40   26
;
_diffrn_measurement_device 'four-circle diffractometer'
_diffrn_measurement_device_type 'XtaLAB AFC12 (RINC): Kappa dual home/near'
_diffrn_measurement_method '\w scans'
_diffrn_orient_matrix_type 'CrysAlisPro convention (1999,Acta A55,543-557)'
_diffrn_orient_matrix_UB_11 0.0557865000
_diffrn_orient_matrix_UB_12 0.1124506000
_diffrn_orient_matrix_UB_13 -0.0045678000
_diffrn_orient_matrix_UB_21 0.1257746000
_diffrn_orient_matrix_UB_22 -0.0134281000
_diffrn_orient_matrix_UB_23 0.1026535000
_diffrn_orient_matrix_UB_31 0.1618132000
_diffrn_orient_matrix_UB_32 -0.0284542000
_diffrn_orient_matrix_UB_33 -0.0666460000
_diffrn_radiation_monochromator graphite
_diffrn_radiation_probe x-ray
_diffrn_radiation_type CuK\a
_diffrn_radiation_wavelength 1.54184
_diffrn_reflns_av_R_equivalents 0.0430
_diffrn_reflns_av_unetI/netI 0.0171
_diffrn_reflns_Laue_measured_fraction_full 0.994
_diffrn_reflns_Laue_measured_fraction_max 0.989
_diffrn_reflns_limit_h_max 9
_diffrn_reflns_limit_h_min -9
_diffrn_reflns_limit_k_max 16
_diffrn_reflns_limit_k_min -16
_diffrn_reflns_limit_l_max 15
_diffrn_reflns_limit_l_min -15
_diffrn_reflns_number 25070
_diffrn_reflns_point_group_measured_fraction_full 0.994
_diffrn_reflns_point_group_measured_fraction_max 0.989
_diffrn_reflns_theta_full 67.684
_diffrn_reflns_theta_max 74.434
_diffrn_reflns_theta_min 4.859
_diffrn_source 'fine-focus sealed X-ray tube'
_diffrn_source_type 'Enhance (Cu) X-ray Source'
_exptl_absorpt_coefficient_mu 0.581
_exptl_absorpt_correction_T_max 1.00000
_exptl_absorpt_correction_T_min 0.27564
_exptl_absorpt_correction_type multi-scan
_exptl_absorpt_process_details
;
CrysAlisPro 1.171.39.32a (Rigaku Oxford Diffraction, 2017)
Empirical absorption correction using spherical harmonics,
 implemented in SCALE3 ABSPACK scaling algorithm.
;
_exptl_crystal_colour 'clear light colourless'
_exptl_crystal_colour_lustre clear
_exptl_crystal_colour_modifier light
_exptl_crystal_colour_primary colourless
_exptl_crystal_density_diffrn 1.246
_exptl_crystal_description block
_exptl_crystal_F_000 488
_exptl_crystal_size_max 0.32
_exptl_crystal_size_mid 0.28
_exptl_crystal_size_min 0.22
_refine_diff_density_max 0.421
_refine_diff_density_min -0.195
_refine_diff_density_rms 0.041
_refine_ls_extinction_coef 0.0028(4)
_refine_ls_extinction_expression Fc^*^=kFc[1+0.001xFc^2^\l^3^/sin(2\q)]^-1/4^
_refine_ls_extinction_method 'SHELXL-2016/6 (Sheldrick 2016)'
_refine_ls_goodness_of_fit_ref 1.038
_refine_ls_hydrogen_treatment constr
_refine_ls_matrix_type full
_refine_ls_number_parameters 156
_refine_ls_number_reflns 2436
_refine_ls_number_restraints 0
_refine_ls_restrained_S_all 1.038
_refine_ls_R_factor_all 0.0441
_refine_ls_R_factor_gt 0.0433
_refine_ls_shift/su_max 0.000
_refine_ls_shift/su_mean 0.000
_refine_ls_structure_factor_coef Fsqd
_refine_ls_weighting_details 'w=1/[\s^2^(Fo^2^)+(0.0514P)^2^+0.6685P] where P=(Fo^2^+2Fc^2^)/3'
_refine_ls_weighting_scheme calc
_refine_ls_wR_factor_gt 0.1102
_refine_ls_wR_factor_ref 0.1109
_reflns_Friedel_coverage 0.000
_reflns_number_gt 2371
_reflns_number_total 2436
_reflns_threshold_expression 'I > 2\s(I)'
_cod_data_source_file d2sc00147k2.cif
_cod_data_source_block exp_879
_cod_database_code 1566410
_shelx_shelxl_version_number 2016/6
_shelx_space_group_comment
;
The symmetry employed for this shelxl refinement is uniquely defined
by the following loop, which should always be used as a source of
symmetry information in preference to the above space-group names.
They are only intended as comments.
;
_shelx_estimated_absorpt_t_max 0.883
_shelx_estimated_absorpt_t_min 0.836
_reflns_odcompleteness_completeness 99.91
_reflns_odcompleteness_iscentric 1
_reflns_odcompleteness_theta 66.97
_olex2_refinement_description
;
1. Fixed Uiso
 At 1.2 times of:
  All C(H) groups, All C(H,H) groups
 At 1.5 times of:
  All C(H,H,H) groups
2.a Ternary CH refined with riding coordinates:
 C9(H9), C14(H14)
2.b Secondary CH2 refined with riding coordinates:
 C7(H7A,H7B), C8(H8A,H8B), C12(H12A,H12B), C13(H13A,H13B)
2.c Aromatic/amide H refined with riding coordinates:
 C2(H2), C3(H3), C4(H4), C5(H5), C10(H10)
2.d Idealised Me refined as rotating group:
 C16(H16A,H16B,H16C)
;
_olex2_submission_special_instructions 'No special instructions were received'
_oxdiff_exptl_absorpt_empirical_details
;
Empirical correction (ABSPACK) includes:
- Absorption correction using spherical harmonics
- Frame scaling
;
_oxdiff_exptl_absorpt_empirical_full_max 2.707
_oxdiff_exptl_absorpt_empirical_full_min 0.396

loop_
_space_group_symop_operation_xyz
'x, y, z'
'-x+1/2, y+1/2, -z+1/2'
'-x, -y, -z'
'x-1/2, -y-1/2, z-1/2'

loop_
_atom_site_label
_atom_site_type_symbol
_atom_site_fract_x
_atom_site_fract_y
_atom_site_fract_z
_atom_site_U_iso_or_equiv
_atom_site_adp_type
_atom_site_occupancy
_atom_site_site_symmetry_order
_atom_site_calc_flag
_atom_site_refinement_flags_posn
_atom_site_refinement_flags_adp
_atom_site_refinement_flags_occupancy
_atom_site_disorder_assembly
_atom_site_disorder_group
O1 O 0.88586(13) 0.73891(8) 0.56639(8) 0.0279(3) Uani 1 1 d . . . . .
C1 C 0.07980(17) 0.61687(9) 0.34552(10) 0.0192(3) Uani 1 1 d . . . . .
C2 C 0.04009(17) 0.51324(10) 0.34971(11) 0.0229(3) Uani 1 1 d . . . . .
H2 H 0.113342 0.471567 0.394769 0.027 Uiso 1 1 calc R . . . .
C3 C -0.10605(18) 0.47144(10) 0.28815(11) 0.0240(3) Uani 1 1 d . . . . .
H3 H -0.129453 0.402210 0.291077 0.029 Uiso 1 1 calc R . . . .
C4 C -0.21751(17) 0.53380(10) 0.22193(11) 0.0233(3) Uani 1 1 d . . . . .
H4 H -0.316372 0.506440 0.180574 0.028 Uiso 1 1 calc R . . . .
C5 C -0.18106(17) 0.63680(10) 0.21763(10) 0.0211(3) Uani 1 1 d . . . . .
H5 H -0.256584 0.678154 0.173474 0.025 Uiso 1 1 calc R . . . .
C6 C -0.03258(16) 0.67956(9) 0.27862(10) 0.0188(3) Uani 1 1 d . . . . .
C7 C 0.00061(18) 0.79257(9) 0.27400(10) 0.0218(3) Uani 1 1 d . . . . .
H7A H -0.083372 0.826797 0.318434 0.026 Uiso 1 1 calc R . . . .
H7B H -0.025854 0.815882 0.201536 0.026 Uiso 1 1 calc R . . . .
C8 C 0.19768(18) 0.82113(10) 0.31090(11) 0.0236(3) Uani 1 1 d . . . . .
H8A H 0.208417 0.894315 0.315952 0.028 Uiso 1 1 calc R . . . .
H8B H 0.280819 0.797584 0.259423 0.028 Uiso 1 1 calc R . . . .
C9 C 0.25145(17) 0.77342(9) 0.41954(10) 0.0206(3) Uani 1 1 d . . . . .
H9 H 0.159905 0.795237 0.468075 0.025 Uiso 1 1 calc R . . . .
C10 C 0.43612(18) 0.81084(10) 0.46462(10) 0.0222(3) Uani 1 1 d . . . . .
H10 H 0.447130 0.879689 0.479737 0.027 Uiso 1 1 calc R . . . .
C11 C 0.58619(17) 0.75306(9) 0.48479(10) 0.0192(3) Uani 1 1 d . . . . .
C12 C 0.58590(17) 0.64176(10) 0.45748(11) 0.0221(3) Uani 1 1 d . . . . .
H12A H 0.575024 0.602099 0.521506 0.027 Uiso 1 1 calc R . . . .
H12B H 0.701502 0.624064 0.428442 0.027 Uiso 1 1 calc R . . . .
C13 C 0.42607(17) 0.61632(10) 0.37649(10) 0.0213(3) Uani 1 1 d . . . . .
H13A H 0.417739 0.543404 0.367275 0.026 Uiso 1 1 calc R . . . .
H13B H 0.448132 0.646325 0.308338 0.026 Uiso 1 1 calc R . . . .
C14 C 0.24427(16) 0.65695(9) 0.41441(10) 0.0195(3) Uani 1 1 d . . . . .
H14 H 0.233480 0.631907 0.486863 0.023 Uiso 1 1 calc R . . . .
C15 C 0.75732(17) 0.79506(10) 0.53949(10) 0.0211(3) Uani 1 1 d . . . . .
C16 C 0.77006(19) 0.90705(10) 0.56432(11) 0.0274(3) Uani 1 1 d . . . . .
H16A H 0.683746 0.923962 0.615609 0.041 Uiso 1 1 calc GR . . . .
H16B H 0.741881 0.945290 0.500412 0.041 Uiso 1 1 calc GR . . . .
H16C H 0.892630 0.923053 0.592708 0.041 Uiso 1 1 calc GR . . . .

loop_
_atom_site_aniso_label
_atom_site_aniso_U_11
_atom_site_aniso_U_22
_atom_site_aniso_U_33
_atom_site_aniso_U_23
_atom_site_aniso_U_13
_atom_site_aniso_U_12
O1 0.0194(5) 0.0331(5) 0.0302(5) 0.0033(4) -0.0046(4) -0.0009(4)
C1 0.0157(6) 0.0204(6) 0.0213(6) -0.0010(5) -0.0005(5) 0.0007(5)
C2 0.0186(6) 0.0204(6) 0.0289(7) 0.0011(5) -0.0029(5) 0.0019(5)
C3 0.0202(6) 0.0192(6) 0.0322(7) -0.0030(5) -0.0007(5) -0.0011(5)
C4 0.0173(6) 0.0270(7) 0.0249(6) -0.0055(5) -0.0028(5) -0.0015(5)
C5 0.0172(6) 0.0255(6) 0.0201(6) 0.0005(5) -0.0016(5) 0.0028(5)
C6 0.0172(6) 0.0208(6) 0.0184(6) -0.0005(5) 0.0006(5) 0.0017(5)
C7 0.0218(6) 0.0199(6) 0.0230(6) 0.0021(5) -0.0038(5) 0.0035(5)
C8 0.0238(7) 0.0182(6) 0.0282(7) 0.0019(5) -0.0033(5) -0.0006(5)
C9 0.0176(6) 0.0215(6) 0.0224(6) -0.0019(5) -0.0004(5) 0.0017(5)
C10 0.0228(7) 0.0213(6) 0.0223(6) -0.0016(5) -0.0007(5) -0.0017(5)
C11 0.0173(6) 0.0225(6) 0.0177(6) 0.0011(5) 0.0010(5) -0.0022(5)
C12 0.0163(6) 0.0231(6) 0.0265(6) 0.0014(5) -0.0014(5) 0.0012(5)
C13 0.0185(6) 0.0204(6) 0.0246(6) -0.0005(5) -0.0005(5) 0.0017(5)
C14 0.0170(6) 0.0209(6) 0.0201(6) 0.0018(5) -0.0014(5) 0.0004(5)
C15 0.0190(6) 0.0270(7) 0.0174(6) 0.0029(5) 0.0009(5) -0.0033(5)
C16 0.0246(7) 0.0276(7) 0.0291(7) 0.0003(5) -0.0049(5) -0.0076(5)

loop_
_atom_type_symbol
_atom_type_description
_atom_type_scat_dispersion_real
_atom_type_scat_dispersion_imag
_atom_type_scat_source
C C 0.0181 0.0091 'International Tables Vol C Tables 4.2.6.8 and 6.1.1.4'
H H 0.0000 0.0000 'International Tables Vol C Tables 4.2.6.8 and 6.1.1.4'
O O 0.0492 0.0322 'International Tables Vol C Tables 4.2.6.8 and 6.1.1.4'

loop_
_geom_angle_atom_site_label_1
_geom_angle_atom_site_label_2
_geom_angle_atom_site_label_3
_geom_angle
_geom_angle_site_symmetry_1
_geom_angle_site_symmetry_3
_geom_angle_publ_flag
C2 C1 C6 119.09(11) . . ?
C2 C1 C14 118.29(11) . . ?
C6 C1 C14 122.62(11) . . ?
C1 C2 H2 119.3 . . ?
C3 C2 C1 121.35(12) . . ?
C3 C2 H2 119.3 . . ?
C2 C3 H3 120.3 . . ?
C2 C3 C4 119.46(12) . . ?
C4 C3 H3 120.3 . . ?
C3 C4 H4 120.1 . . ?
C5 C4 C3 119.89(12) . . ?
C5 C4 H4 120.1 . . ?
C4 C5 H5 119.5 . . ?
C4 C5 C6 121.08(12) . . ?
C6 C5 H5 119.5 . . ?
C1 C6 C7 121.14(11) . . ?
C5 C6 C1 119.12(11) . . ?
C5 C6 C7 119.71(11) . . ?
C6 C7 H7A 109.1 . . ?
C6 C7 H7B 109.1 . . ?
C6 C7 C8 112.44(10) . . ?
H7A C7 H7B 107.8 . . ?
C8 C7 H7A 109.1 . . ?
C8 C7 H7B 109.1 . . ?
C7 C8 H8A 109.6 . . ?
C7 C8 H8B 109.6 . . ?
C7 C8 C9 110.19(11) . . ?
H8A C8 H8B 108.1 . . ?
C9 C8 H8A 109.6 . . ?
C9 C8 H8B 109.6 . . ?
C8 C9 H9 107.3 . . ?
C8 C9 C14 111.52(10) . . ?
C10 C9 C8 111.48(11) . . ?
C10 C9 H9 107.3 . . ?
C10 C9 C14 111.74(10) . . ?
C14 C9 H9 107.3 . . ?
C9 C10 H10 117.3 . . ?
C11 C10 C9 125.33(12) . . ?
C11 C10 H10 117.3 . . ?
C10 C11 C12 121.50(11) . . ?
C10 C11 C15 121.30(12) . . ?
C15 C11 C12 117.14(11) . . ?
C11 C12 H12A 109.5 . . ?
C11 C12 H12B 109.5 . . ?
C11 C12 C13 110.77(10) . . ?
H12A C12 H12B 108.1 . . ?
C13 C12 H12A 109.5 . . ?
C13 C12 H12B 109.5 . . ?
C12 C13 H13A 109.6 . . ?
C12 C13 H13B 109.6 . . ?
C12 C13 C14 110.26(10) . . ?
H13A C13 H13B 108.1 . . ?
C14 C13 H13A 109.6 . . ?
C14 C13 H13B 109.6 . . ?
C1 C14 C9 113.20(10) . . ?
C1 C14 C13 111.14(10) . . ?
C1 C14 H14 107.6 . . ?
C9 C14 H14 107.6 . . ?
C13 C14 C9 109.52(10) . . ?
C13 C14 H14 107.6 . . ?
O1 C15 C11 120.11(12) . . ?
O1 C15 C16 120.06(12) . . ?
C11 C15 C16 119.81(11) . . ?
C15 C16 H16A 109.5 . . ?
C15 C16 H16B 109.5 . . ?
C15 C16 H16C 109.5 . . ?
H16A C16 H16B 109.5 . . ?
H16A C16 H16C 109.5 . . ?
H16B C16 H16C 109.5 . . ?

loop_
_geom_bond_atom_site_label_1
_geom_bond_atom_site_label_2
_geom_bond_distance
_geom_bond_site_symmetry_2
_geom_bond_publ_flag
O1 C15 1.2215(16) . ?
C1 C2 1.3986(17) . ?
C1 C6 1.4012(17) . ?
C1 C14 1.5214(16) . ?
C2 H2 0.9300 . ?
C2 C3 1.3845(18) . ?
C3 H3 0.9300 . ?
C3 C4 1.3902(18) . ?
C4 H4 0.9300 . ?
C4 C5 1.3858(19) . ?
C5 H5 0.9300 . ?
C5 C6 1.3984(17) . ?
C6 C7 1.5116(17) . ?
C7 H7A 0.9700 . ?
C7 H7B 0.9700 . ?
C7 C8 1.5223(17) . ?
C8 H8A 0.9700 . ?
C8 H8B 0.9700 . ?
C8 C9 1.5322(18) . ?
C9 H9 0.9800 . ?
C9 C10 1.5036(17) . ?
C9 C14 1.5381(17) . ?
C10 H10 0.9300 . ?
C10 C11 1.3406(18) . ?
C11 C12 1.5077(17) . ?
C11 C15 1.4859(17) . ?
C12 H12A 0.9700 . ?
C12 H12B 0.9700 . ?
C12 C13 1.5281(17) . ?
C13 H13A 0.9700 . ?
C13 H13B 0.9700 . ?
C13 C14 1.5355(17) . ?
C14 H14 0.9800 . ?
C15 C16 1.5112(18) . ?
C16 H16A 0.9600 . ?
C16 H16B 0.9600 . ?
C16 H16C 0.9600 . ?
